data_1526028
loop_
_publ_author_name
'Moeller, A.'

_publ_section_title
;
 Untersuchungen zur Reaktivitt in den Systemen A/Cu/M/O (A = Na-Cs und M =
 Co, Ni, Cu, Ag). Synthese und Kristallstrukturen von K3 Cu5 O4 und Cs3
 Cu5 O4
;
_journal_name_full 'Zeitschrift fuer Anorganische und Allgemeine Chemie'
_journal_page_first 1192
_journal_page_last 1198
_journal_volume 627
_journal_year 2001
_chemical_formula_sum 'Cs3 Cu5 O4'
_space_group_IT_number 14
_symmetry_space_group_name_Hall '-P 2ybc'
_symmetry_space_group_name_H-M 'P 1 21/c 1'
_cell_angle_alpha 90
_cell_angle_beta 106.46
_cell_angle_gamma 90
_cell_formula_units_Z 4
_cell_length_a 10.277
_cell_length_b 7.6142
_cell_length_c 14.734
_cell_volume 1105.702
_citation_journal_id_ASTM ZAACAB
_cod_data_source_file Moeller_ZAACAB_2001_1983.cif
_cod_data_source_block Cs3Cu5O4
_cod_database_code 1526028

loop_
_symmetry_equiv_pos_as_xyz
x,y,z
-x,y+1/2,-z+1/2
-x,-y,-z
x,-y-1/2,z-1/2

loop_
_atom_site_label
_atom_site_type_symbol
_atom_site_fract_x
_atom_site_fract_y
_atom_site_fract_z
_atom_site_occupancy
_atom_site_U_iso_or_equiv
Cs1 Cs+1 0.0999 0.6705 0.5928 1 0.0
Cu3 Cu+1 0.0646 0.3269 0.7408 1 0.0
Cu1 Cu+1 0.0635 0.5801 0.8756 1 0.0
O1 O-2 0.4637 -0.0225 0.3601 1 0.0
Cu4 Cu+1 0.5363 0.2004 0.3768 1 0.0
O3 O-2 0.0032 0.7983 0.8863 1 0.0
Cu2 Cu+1 0.4279 -0.0483 0.2322 1 0.0
O2 O-2 0.1343 0.3579 0.8711 1 0.0
Cs2 Cs+1 0.277 0.2086 0.58177 1 0.0
O4 O-2 0.3912 -0.0804 0.1046 1 0.0
Cs3 Cs+1 0.3197 0.5847 0.39101 1 0.0
Cu5 Cu+1 0.2967 0.0595 0.3612 1 0.0
